data_7019425
loop_
_publ_author_name
'Senchyk, Ganna A.'
'Lysenko, Andrey B.'
'Boldog, Ishtvan'
'Rusanov, Eduard B.'
'Chernega, Alexander N.'
'Krautscheid, Harald'
'Domasevitch, Konstantin V.'

_publ_section_title
;
 1,2,4-Triazole functionalized adamantanes: a new library of polydentate
 tectons for designing structures of coordination polymers.
;
_journal_issue 28
_journal_name_full 'Dalton transactions (Cambridge, England : 2003)'
_journal_page_first 8675
_journal_page_last 8689
_journal_paper_doi 10.1039/c2dt30362k
_journal_volume 41
_journal_year 2012
_chemical_formula_moiety 'C30 H46 Cl2 Cu3 N20 O14, 2(Cl O4)'
_chemical_formula_sum 'C30 H46 Cl4 Cu3 N20 O22'
_chemical_formula_weight 1371.29
_chemical_name_systematic
;
bis-[3,5,7-tri(1,2,4-triazol-4-yl)-1-azaadamantane]-dihydroxy-tetraaqua-
tricopper(II) Perchlorate
;
_space_group_IT_number 61
_space_group_name_Hall '-P 2ac 2ab'
_symmetry_cell_setting orthorhombic
_symmetry_Int_Tables_number 61
_symmetry_space_group_name_Hall '-P 2ac 2ab'
_symmetry_space_group_name_H-M 'P b c a'
_atom_sites_solution_hydrogens geom
_atom_sites_solution_primary direct
_atom_sites_solution_secondary difmap
_audit_creation_method SHELXL-97
_cell_angle_alpha 90.00
_cell_angle_beta 90.00
_cell_angle_gamma 90.00
_cell_formula_units_Z 4
_cell_length_a 12.1931(7)
_cell_length_b 17.2484(12)
_cell_length_c 22.1135(11)
_cell_measurement_reflns_used 8000
_cell_measurement_temperature 213(2)
_cell_measurement_theta_max 27.03
_cell_measurement_theta_min 4.09
_cell_volume 4650.7(5)
_computing_cell_refinement 'IPDS Software (Stoe & Cie, 2000)'
_computing_data_collection 'IPDS Software (Stoe & Cie, 2000)'
_computing_data_reduction 'IPDS Software (Stoe & Cie, 2000)'
_computing_molecular_graphics 'Diamond 2.1e (Brandenburg, 1999)'
_computing_publication_material 'WinGX 1.70.01 (Farrugia, 1999)'
_computing_structure_refinement 'SHELXL-97 (Sheldrick, 2008)'
_computing_structure_solution 'SHELXS-97 (Sheldrick, 2008)'
_diffrn_ambient_temperature 213(2)
_diffrn_measured_fraction_theta_full 0.991
_diffrn_measured_fraction_theta_max 0.991
_diffrn_measurement_device_type 'Stoe Imaging plate diffraction system'
_diffrn_measurement_method '\f oscillation scans'
_diffrn_radiation_monochromator graphite
_diffrn_radiation_source 'fine-focus sealed tube'
_diffrn_radiation_type MoK\a
_diffrn_radiation_wavelength 0.71073
_diffrn_reflns_av_R_equivalents 0.0534
_diffrn_reflns_av_sigmaI/netI 0.0469
_diffrn_reflns_limit_h_max 15
_diffrn_reflns_limit_h_min -15
_diffrn_reflns_limit_k_max 22
_diffrn_reflns_limit_k_min -22
_diffrn_reflns_limit_l_max 27
_diffrn_reflns_limit_l_min -27
_diffrn_reflns_number 28242
_diffrn_reflns_theta_full 27.03
_diffrn_reflns_theta_max 27.03
_diffrn_reflns_theta_min 4.09
_diffrn_standards_decay_% 0
_exptl_absorpt_coefficient_mu 1.697
_exptl_absorpt_correction_T_max 0.8095
_exptl_absorpt_correction_T_min 0.6862
_exptl_absorpt_correction_type numerical
_exptl_absorpt_process_details 'X-RED (Stoe & Cie, 2001) and X-SHAPE (Stoe & Cie, 1999)'
_exptl_crystal_colour blue
_exptl_crystal_density_diffrn 1.958
_exptl_crystal_density_method 'not measured'
_exptl_crystal_description prism
_exptl_crystal_F_000 2788
_exptl_crystal_size_max 0.24
_exptl_crystal_size_mid 0.16
_exptl_crystal_size_min 0.13
_refine_diff_density_max 0.790
_refine_diff_density_min -0.594
_refine_diff_density_rms 0.098
_refine_ls_extinction_method none
_refine_ls_goodness_of_fit_ref 0.914
_refine_ls_hydrogen_treatment mixed
_refine_ls_matrix_type full
_refine_ls_number_parameters 395
_refine_ls_number_reflns 5038
_refine_ls_number_restraints 10
_refine_ls_restrained_S_all 0.914
_refine_ls_R_factor_all 0.0625
_refine_ls_R_factor_gt 0.0432
_refine_ls_shift/su_max 0.000
_refine_ls_shift/su_mean 0.000
_refine_ls_structure_factor_coef Fsqd
_refine_ls_weighting_details 'calc w=1/[\s^2^(Fo^2^)+(0.0718P)^2^+0.0000P] where P=(Fo^2^+2Fc^2^)/3'
_refine_ls_weighting_scheme calc
_refine_ls_wR_factor_gt 0.1053
_refine_ls_wR_factor_ref 0.1096
_reflns_number_gt 3458
_reflns_number_total 5038
_reflns_threshold_expression >2sigma(I)
_cod_data_source_file c2dt30362k.txt
_cod_data_source_block (8)
_cod_depositor_comments
;
The following automatic conversions were performed:

data name '_iucr_refine_instruction_details' was replaced with
'_iucr_refine_instructions_details' as specified in the replacement
file 'data/replacement-values/replacement_tags.lst'.

Automatic conversion script
Id: cif_correct_tags 9268 2022-04-12 08:56:07Z antanas 
;
_cod_database_code 7019425

loop_
_symmetry_equiv_pos_as_xyz
'x, y, z'
'-x+1/2, -y, z+1/2'
'x+1/2, -y+1/2, -z'
'-x, y+1/2, -z+1/2'
'-x, -y, -z'
'x-1/2, y, -z-1/2'
'-x-1/2, y-1/2, z'
'x, -y-1/2, z-1/2'

loop_
_atom_site_label
_atom_site_type_symbol
_atom_site_fract_x
_atom_site_fract_y
_atom_site_fract_z
_atom_site_U_iso_or_equiv
_atom_site_adp_type
_atom_site_occupancy
_atom_site_symmetry_multiplicity
_atom_site_calc_flag
_atom_site_refinement_flags
_atom_site_disorder_assembly
_atom_site_disorder_group
Cu1 Cu 0.5000 0.0000 0.5000 0.01792(14) Uani 1 2 d S . .
Cu2 Cu 0.48972(3) 0.19300(2) 0.474193(18) 0.02221(12) Uani 1 1 d . . .
O1 O 0.4829(2) 0.10369(12) 0.52422(10) 0.0279(5) Uani 1 1 d . . .
H1W H 0.4444 0.1129 0.5559 0.042 Uiso 1 1 d . . .
O2 O 0.6763(3) 0.19196(18) 0.47758(17) 0.0551(9) Uani 1 1 d . . .
H2W H 0.6998 0.1479 0.4902 0.083 Uiso 1 1 d . . .
H3W H 0.7001 0.2265 0.5020 0.083 Uiso 1 1 d . . .
O11 O 0.2706(3) 0.2015(2) 0.45104(18) 0.0673(10) Uani 1 1 d . . .
H4W H 0.2453 0.2043 0.4147 0.101 Uiso 1 1 d . . .
H5W H 0.2398 0.1620 0.4674 0.101 Uiso 1 1 d . . .
N1 N 0.4890(2) 0.03741(14) 0.41397(12) 0.0178(5) Uani 1 1 d . A .
N2 N 0.4841(2) 0.11565(15) 0.40230(12) 0.0203(6) Uani 1 1 d . A .
N3 N 0.4420(2) 0.05279(13) 0.31941(11) 0.0171(5) Uani 1 1 d . . .
N4 N 0.5957(3) -0.2026(2) 0.1184(2) 0.0552(11) Uani 1 1 d . . .
N5 N 0.5055(3) -0.21610(16) 0.08217(13) 0.0273(6) Uani 1 1 d . . .
N6 N 0.4724(2) -0.11497(15) 0.13859(12) 0.0226(6) Uani 1 1 d . . .
N7 N 0.3793(3) 0.28633(17) 0.09054(14) 0.0350(8) Uani 1 1 d . . .
N8 N 0.4379(3) 0.24560(15) 0.04711(13) 0.0252(6) Uani 1 1 d . . .
N9 N 0.3913(2) 0.16394(14) 0.11745(12) 0.0221(6) Uani 1 1 d . . .
N10 N 0.2365(2) 0.00469(16) 0.19731(13) 0.0233(6) Uani 1 1 d . . .
C1 C 0.4632(3) 0.00132(18) 0.36395(14) 0.0191(6) Uani 1 1 d . . .
H1 H 0.4600(3) -0.049(2) 0.3599(2) 0.023 Uiso 1 1 calc R A .
C2 C 0.4560(3) 0.12312(18) 0.34569(15) 0.0237(7) Uani 1 1 d . . .
H2 H 0.4475(5) 0.167(2) 0.3274(9) 0.028 Uiso 1 1 calc R A .
C3 C 0.5715(4) -0.1432(2) 0.1508(2) 0.0515(12) Uani 1 1 d . . .
H3 H 0.622(3) -0.1206(12) 0.1820(17) 0.062 Uiso 1 1 calc R . .
C4 C 0.4320(3) -0.16466(19) 0.09683(17) 0.0299(8) Uani 1 1 d . . .
H4 H 0.356(3) -0.1622(2) 0.0796(8) 0.036 Uiso 1 1 calc R . .
C5 C 0.3533(4) 0.2356(2) 0.13184(18) 0.0353(9) Uani 1 1 d . . .
H5 H 0.312(2) 0.2477(6) 0.1686(18) 0.042 Uiso 1 1 calc R . .
C6 C 0.4443(3) 0.17386(18) 0.06440(15) 0.0233(7) Uani 1 1 d . . .
H6 H 0.4805(17) 0.1346(18) 0.0431(10) 0.028 Uiso 1 1 calc R . .
C7 C 0.4014(3) 0.03666(16) 0.25712(13) 0.0157(6) Uani 1 1 d . . .
C8 C 0.4636(3) -0.03250(17) 0.22969(14) 0.0182(6) Uani 1 1 d . . .
H8A H 0.4544(4) -0.0739(12) 0.2522(7) 0.022 Uiso 1 1 calc R . .
H8B H 0.534(2) -0.0222(3) 0.22774(14) 0.022 Uiso 1 1 calc R . .
C9 C 0.4173(3) -0.04664(16) 0.16570(14) 0.0180(6) Uani 1 1 d . . .
C10 C 0.4381(3) 0.02507(17) 0.12595(14) 0.0195(6) Uani 1 1 d . . .
H10A H 0.516(2) 0.0364(3) 0.12428(16) 0.023 Uiso 1 1 calc R . .
H10B H 0.4122(7) 0.0159(3) 0.0853(11) 0.023 Uiso 1 1 calc R . .
C11 C 0.3758(3) 0.09307(16) 0.15437(14) 0.0188(6) Uani 1 1 d . . .
C12 C 0.4205(3) 0.10935(17) 0.21811(13) 0.0180(6) Uani 1 1 d . . .
H12A H 0.3840(10) 0.1520(11) 0.2351(5) 0.022 Uiso 1 1 calc R . .
H12B H 0.496(2) 0.1208(4) 0.21621(14) 0.022 Uiso 1 1 calc R . .
C13 C 0.2782(3) 0.01829(18) 0.25890(15) 0.0221(7) Uani 1 1 d . . .
H13A H 0.2664(4) -0.0250(12) 0.2822(7) 0.027 Uiso 1 1 calc R . .
H13B H 0.2410(11) 0.0590(11) 0.2761(5) 0.027 Uiso 1 1 calc R . .
C14 C 0.2931(3) -0.06211(19) 0.17004(16) 0.0246(7) Uani 1 1 d . . .
H14A H 0.2652(9) -0.0712(3) 0.1319(11) 0.030 Uiso 1 1 calc R . .
H14B H 0.2809(5) -0.1058(13) 0.1933(7) 0.030 Uiso 1 1 calc R . .
C15 C 0.2527(3) 0.07344(19) 0.15913(16) 0.0247(7) Uani 1 1 d . . .
H15A H 0.2139(12) 0.1167(12) 0.1762(5) 0.030 Uiso 1 1 calc R . .
H15B H 0.2236(9) 0.0638(3) 0.1195(11) 0.030 Uiso 1 1 calc R . .
Cl2 Cl 0.66007(9) 0.26241(5) 0.20952(5) 0.0390(2) Uani 1 1 d . . .
O7 O 0.6640(4) 0.19395(19) 0.17389(19) 0.0717(12) Uani 1 1 d . . .
O8 O 0.5828(5) 0.2562(3) 0.2567(2) 0.121(2) Uani 1 1 d . . .
O9 O 0.7656(4) 0.2750(3) 0.2349(2) 0.0940(14) Uani 1 1 d . . .
O10 O 0.6413(4) 0.3284(2) 0.1723(2) 0.0885(14) Uani 1 1 d . . .
Cl1 Cl 0.80053(11) 0.00207(8) 0.53549(6) 0.0285(3) Uani 0.80 1 d P A -1
O3 O 0.8853(4) 0.0577(3) 0.53318(19) 0.0593(12) Uani 0.80 1 d P A -1
O4 O 0.7687(5) -0.0170(6) 0.59548(19) 0.063(3) Uani 0.80 1 d P A -1
O5 O 0.7094(4) 0.0252(5) 0.4997(3) 0.059(3) Uani 0.80 1 d P A -1
O6 O 0.8447(5) -0.0671(3) 0.5082(2) 0.0718(14) Uani 0.80 1 d P A -1
Cl1A Cl 0.7836(5) -0.0398(5) 0.5302(3) 0.0515(17) Uani 0.20 1 d PD B -2
O3A O 0.8945(9) -0.0254(11) 0.5157(9) 0.072(6) Uiso 0.20 1 d PD B -2
O4A O 0.768(2) -0.0299(18) 0.5930(6) 0.086(15) Uiso 0.20 1 d PD B -2
O5A O 0.7166(18) 0.0132(13) 0.4986(14) 0.089(17) Uiso 0.20 1 d PD B -2
O6A O 0.7552(15) -0.1161(8) 0.5137(9) 0.079(6) Uiso 0.20 1 d PD . -2

loop_
_atom_site_aniso_label
_atom_site_aniso_U_11
_atom_site_aniso_U_22
_atom_site_aniso_U_33
_atom_site_aniso_U_23
_atom_site_aniso_U_13
_atom_site_aniso_U_12
Cu1 0.0308(3) 0.0114(2) 0.0115(3) 0.00133(18) -0.0008(2) 0.0017(2)
Cu2 0.0410(3) 0.01168(18) 0.0139(2) -0.00017(14) 0.00263(17) -0.00094(16)
O1 0.0551(16) 0.0124(10) 0.0161(12) 0.0012(9) 0.0069(11) 0.0050(10)
O2 0.0408(17) 0.0491(18) 0.076(3) 0.0128(16) -0.0002(16) -0.0034(14)
O11 0.079(3) 0.061(2) 0.062(2) 0.0009(18) 0.001(2) -0.0016(19)
N1 0.0272(14) 0.0137(11) 0.0126(13) 0.0013(10) -0.0009(10) 0.0017(10)
N2 0.0356(16) 0.0115(11) 0.0138(13) 0.0001(10) -0.0012(11) -0.0009(10)
N3 0.0280(14) 0.0125(11) 0.0110(13) 0.0004(9) -0.0005(11) 0.0007(10)
N4 0.045(2) 0.049(2) 0.072(3) -0.033(2) -0.017(2) 0.0146(17)
N5 0.0445(18) 0.0177(13) 0.0197(15) -0.0014(11) -0.0014(13) 0.0019(12)
N6 0.0318(16) 0.0166(12) 0.0195(15) -0.0040(11) -0.0012(11) 0.0021(11)
N7 0.058(2) 0.0221(14) 0.0246(17) 0.0013(12) 0.0101(15) 0.0068(14)
N8 0.0400(17) 0.0179(13) 0.0179(15) 0.0016(11) 0.0031(12) 0.0012(12)
N9 0.0370(16) 0.0145(12) 0.0149(14) 0.0039(10) 0.0004(12) 0.0023(11)
N10 0.0232(14) 0.0271(14) 0.0196(15) 0.0005(11) -0.0011(11) -0.0046(11)
C1 0.0316(17) 0.0126(14) 0.0132(16) -0.0005(11) -0.0003(12) 0.0019(12)
C2 0.043(2) 0.0138(14) 0.0144(17) 0.0012(12) 0.0003(14) -0.0016(14)
C3 0.045(3) 0.040(2) 0.070(3) -0.027(2) -0.015(2) 0.0063(19)
C4 0.039(2) 0.0224(17) 0.028(2) -0.0076(14) 0.0008(16) 0.0002(14)
C5 0.056(3) 0.0228(17) 0.027(2) 0.0035(15) 0.0108(18) 0.0103(17)
C6 0.0337(19) 0.0188(15) 0.0173(17) 0.0006(13) 0.0035(14) 0.0010(13)
C7 0.0241(16) 0.0165(13) 0.0064(15) 0.0001(11) -0.0017(11) 0.0007(11)
C8 0.0273(17) 0.0140(13) 0.0133(15) 0.0000(11) -0.0013(12) -0.0007(12)
C9 0.0287(17) 0.0113(13) 0.0140(16) -0.0026(11) 0.0015(13) 0.0003(11)
C10 0.0306(18) 0.0153(14) 0.0126(16) -0.0002(12) 0.0013(13) -0.0004(12)
C11 0.0286(17) 0.0145(14) 0.0132(16) 0.0028(11) 0.0006(13) 0.0013(12)
C12 0.0271(17) 0.0124(13) 0.0144(16) -0.0007(12) 0.0004(12) -0.0008(11)
C13 0.0259(17) 0.0214(15) 0.0191(18) -0.0004(12) 0.0017(13) -0.0013(12)
C14 0.0313(18) 0.0222(16) 0.0205(18) -0.0006(13) -0.0044(14) -0.0064(13)
C15 0.0259(17) 0.0281(16) 0.0201(18) -0.0003(14) -0.0046(14) 0.0023(14)
Cl2 0.0527(6) 0.0242(4) 0.0403(6) -0.0066(4) -0.0007(4) 0.0007(4)
O7 0.100(3) 0.0397(18) 0.076(3) -0.0289(17) 0.033(2) -0.0151(19)
O8 0.165(5) 0.084(3) 0.112(4) -0.058(3) 0.100(4) -0.061(3)
O9 0.087(3) 0.114(4) 0.081(3) -0.012(3) -0.031(3) 0.000(3)
O10 0.129(4) 0.062(2) 0.075(3) 0.010(2) -0.004(3) 0.049(3)
Cl1 0.0274(6) 0.0349(7) 0.0231(6) 0.0061(6) 0.0015(4) 0.0010(5)
O3 0.056(3) 0.075(3) 0.047(3) 0.013(2) -0.008(2) -0.032(2)
O4 0.041(3) 0.130(6) 0.019(2) 0.023(2) 0.0109(17) -0.001(3)
O5 0.025(2) 0.098(5) 0.053(4) 0.041(3) -0.0104(18) -0.001(2)
O6 0.098(4) 0.040(2) 0.078(4) -0.006(2) 0.024(3) 0.018(3)
Cl1A 0.032(3) 0.092(6) 0.031(3) -0.002(4) 0.001(2) 0.022(4)

loop_
_atom_type_symbol
_atom_type_description
_atom_type_scat_dispersion_real
_atom_type_scat_dispersion_imag
_atom_type_scat_source
C C 0.0033 0.0016 'International Tables Vol C Tables 4.2.6.8 and 6.1.1.4'
H H 0.0000 0.0000 'International Tables Vol C Tables 4.2.6.8 and 6.1.1.4'
N N 0.0061 0.0033 'International Tables Vol C Tables 4.2.6.8 and 6.1.1.4'
O O 0.0106 0.0060 'International Tables Vol C Tables 4.2.6.8 and 6.1.1.4'
Cl Cl 0.1484 0.1585 'International Tables Vol C Tables 4.2.6.8 and 6.1.1.4'
Cu Cu 0.3201 1.2651 'International Tables Vol C Tables 4.2.6.8 and 6.1.1.4'

loop_
_geom_angle_atom_site_label_1
_geom_angle_atom_site_label_2
_geom_angle_atom_site_label_3
_geom_angle
_geom_angle_site_symmetry_1
_geom_angle_site_symmetry_3
O1 Cu1 O1 180.0 5_656 .
O1 Cu1 N1 92.47(10) 5_656 .
O1 Cu1 N1 87.53(10) . .
O1 Cu1 N1 87.53(10) 5_656 5_656
O1 Cu1 N1 92.47(10) . 5_656
N1 Cu1 N1 180.0 . 5_656
O1 Cu1 O5 92.9(2) 5_656 .
O1 Cu1 O5 87.1(2) . .
N1 Cu1 O5 90.53(14) . .
N1 Cu1 O5 89.47(14) 5_656 .
O1 Cu2 N5 177.08(11) . 4_655
O1 Cu2 N8 86.96(10) . 8_566
N5 Cu2 N8 95.45(11) 4_655 8_566
O1 Cu2 N2 85.60(10) . .
N5 Cu2 N2 91.58(11) 4_655 .
N8 Cu2 N2 158.90(12) 8_566 .
O1 Cu2 O2 91.03(11) . .
N5 Cu2 O2 89.86(12) 4_655 .
N8 Cu2 O2 106.81(13) 8_566 .
N2 Cu2 O2 93.05(12) . .
O1 Cu2 O11 96.35(11) . .
N5 Cu2 O11 82.50(12) 4_655 .
N8 Cu2 O11 79.38(12) 8_566 .
N2 Cu2 O11 81.86(11) . .
O2 Cu2 O11 170.66(13) . .
Cu1 O1 Cu2 126.98(12) . .
Cu1 O1 H1W 118.0 . .
Cu2 O1 H1W 110.4 . .
Cu2 O2 H2W 110.5 . .
Cu2 O2 H3W 110.7 . .
H2W O2 H3W 107.3 . .
Cu2 O11 H4W 121.9 . .
Cu2 O11 H5W 107.9 . .
H4W O11 H5W 106.2 . .
C1 N1 N2 107.3(2) . .
C1 N1 Cu1 131.5(2) . .
N2 N1 Cu1 119.65(19) . .
C2 N2 N1 106.8(2) . .
C2 N2 Cu2 132.8(2) . .
N1 N2 Cu2 119.04(19) . .
C1 N3 C2 104.6(3) . .
C1 N3 C7 127.9(2) . .
C2 N3 C7 127.3(2) . .
C3 N4 N5 106.0(3) . .
C4 N5 N4 106.8(3) . .
C4 N5 Cu2 135.1(3) . 4_645
N4 N5 Cu2 118.0(2) . 4_645
C3 N6 C4 103.8(3) . .
C3 N6 C9 128.3(3) . .
C4 N6 C9 127.9(3) . .
C5 N7 N8 105.7(3) . .
C6 N8 N7 108.1(3) . .
C6 N8 Cu2 135.5(2) . 8_565
N7 N8 Cu2 116.5(2) . 8_565
C6 N9 C5 104.5(3) . .
C6 N9 C11 130.1(3) . .
C5 N9 C11 125.4(3) . .
C15 N10 C14 109.5(3) . .
C15 N10 C13 110.9(3) . .
C14 N10 C13 110.0(3) . .
N1 C1 N3 110.5(3) . .
N1 C1 H1 124.8 . .
N3 C1 H1 124.8 . .
N2 C2 N3 110.9(3) . .
N2 C2 H2 124.6 . .
N3 C2 H2 124.6 . .
N4 C3 N6 112.8(4) . .
N4 C3 H3 123.6 . .
N6 C3 H3 123.6 . .
N5 C4 N6 110.5(3) . .
N5 C4 H4 124.7 . .
N6 C4 H4 124.7 . .
N7 C5 N9 111.3(3) . .
N7 C5 H5 124.3 . .
N9 C5 H5 124.3 . .
N8 C6 N9 110.4(3) . .
N8 C6 H6 124.8 . .
N9 C6 H6 124.8 . .
N3 C7 C13 109.8(2) . .
N3 C7 C8 110.2(2) . .
C13 C7 C8 109.4(2) . .
N3 C7 C12 108.4(2) . .
C13 C7 C12 109.2(3) . .
C8 C7 C12 109.7(2) . .
C7 C8 C9 107.7(3) . .
C7 C8 H8A 110.2 . .
C9 C8 H8A 110.2 . .
C7 C8 H8B 110.2 . .
C9 C8 H8B 110.2 . .
H8A C8 H8B 108.5 . .
N6 C9 C10 109.5(2) . .
N6 C9 C14 109.4(2) . .
C10 C9 C14 109.7(3) . .
N6 C9 C8 109.3(3) . .
C10 C9 C8 109.7(2) . .
C14 C9 C8 109.3(3) . .
C11 C10 C9 107.4(2) . .
C11 C10 H10A 110.2 . .
C9 C10 H10A 110.2 . .
C11 C10 H10B 110.2 . .
C9 C10 H10B 110.2 . .
H10A C10 H10B 108.5 . .
N9 C11 C10 110.0(3) . .
N9 C11 C12 108.0(2) . .
C10 C11 C12 109.9(3) . .
N9 C11 C15 110.0(3) . .
C10 C11 C15 110.0(3) . .
C12 C11 C15 108.8(3) . .
C11 C12 C7 108.2(2) . .
C11 C12 H12A 110.1 . .
C7 C12 H12A 110.1 . .
C11 C12 H12B 110.1 . .
C7 C12 H12B 110.1 . .
H12A C12 H12B 108.4 . .
N10 C13 C7 110.3(3) . .
N10 C13 H13A 109.6 . .
C7 C13 H13A 109.6 . .
N10 C13 H13B 109.6 . .
C7 C13 H13B 109.6 . .
H13A C13 H13B 108.1 . .
N10 C14 C9 110.5(3) . .
N10 C14 H14A 109.5 . .
C9 C14 H14A 109.5 . .
N10 C14 H14B 109.5 . .
C9 C14 H14B 109.5 . .
H14A C14 H14B 108.1 . .
N10 C15 C11 110.3(3) . .
N10 C15 H15A 109.6 . .
C11 C15 H15A 109.6 . .
N10 C15 H15B 109.6 . .
C11 C15 H15B 109.6 . .
H15A C15 H15B 108.1 . .
O8 Cl2 O7 111.7(2) . .
O8 Cl2 O9 108.9(4) . .
O7 Cl2 O9 108.4(3) . .
O8 Cl2 O10 112.4(3) . .
O7 Cl2 O10 110.5(3) . .
O9 Cl2 O10 104.6(3) . .
O3 Cl1 O4 113.0(4) . .
O3 Cl1 O5 111.2(3) . .
O4 Cl1 O5 111.8(3) . .
O3 Cl1 O6 105.9(3) . .
O4 Cl1 O6 107.5(5) . .
O5 Cl1 O6 106.9(5) . .
Cl1 O5 Cu1 136.2(3) . .
O6A Cl1A O4A 109.6(8) . .
O6A Cl1A O3A 109.9(8) . .
O4A Cl1A O3A 109.3(8) . .
O6A Cl1A O5A 109.5(8) . .
O4A Cl1A O5A 109.4(8) . .
O3A Cl1A O5A 109.1(8) . .

loop_
_geom_bond_atom_site_label_1
_geom_bond_atom_site_label_2
_geom_bond_distance
_geom_bond_site_symmetry_2
Cu1 O1 1.879(2) 5_656
Cu1 O1 1.879(2) .
Cu1 N1 2.013(3) .
Cu1 N1 2.013(3) 5_656
Cu1 O5 2.590(5) .
Cu2 O1 1.898(2) .
Cu2 N5 2.004(3) 4_655
Cu2 N8 2.030(3) 8_566
Cu2 N2 2.077(3) .
Cu2 O2 2.277(3) .
Cu2 O11 2.725(4) .
O1 H1W 0.8583 .
O2 H2W 0.8594 .
O2 H3W 0.8548 .
O11 H4W 0.8626 .
O11 H5W 0.8582 .
N1 C1 1.308(4) .
N1 N2 1.375(3) .
N2 C2 1.304(4) .
N3 C1 1.351(4) .
N3 C2 1.356(4) .
N3 C7 1.490(4) .
N4 C3 1.284(5) .
N4 N5 1.381(5) .
N5 C4 1.302(5) .
N6 C3 1.330(5) .
N6 C4 1.353(4) .
N6 C9 1.483(4) .
N7 C5 1.303(5) .
N7 N8 1.388(4) .
N8 C6 1.297(4) .
N9 C6 1.351(4) .
N9 C5 1.358(4) .
N9 C11 1.482(4) .
N10 C15 1.469(4) .
N10 C14 1.472(4) .
N10 C13 1.472(4) .
C1 H1 0.8734 .
C2 H2 0.8629 .
C3 H3 1.0018 .
C4 H4 1.0015 .
C5 H5 0.9810 .
C6 H6 0.9352 .
C7 C13 1.537(4) .
C7 C8 1.538(4) .
C7 C12 1.539(4) .
C8 C9 1.543(4) .
C8 H8A 0.8772 .
C8 H8B 0.8772 .
C9 C10 1.539(4) .
C9 C14 1.541(5) .
C10 C11 1.532(4) .
C10 H10A 0.9667 .
C10 H10B 0.9667 .
C11 C12 1.537(4) .
C11 C15 1.542(5) .
C12 H12A 0.9381 .
C12 H12B 0.9381 .
C13 H13A 0.9177 .
C13 H13B 0.9177 .
C14 H14A 0.9234 .
C14 H14B 0.9234 .
C15 H15A 0.9610 .
C15 H15B 0.9610 .
Cl2 O8 1.410(4) .
Cl2 O7 1.420(3) .
Cl2 O9 1.421(5) .
Cl2 O10 1.423(4) .
Cl1 O3 1.412(4) .
Cl1 O4 1.421(4) .
Cl1 O5 1.421(5) .
Cl1 O6 1.441(4) .
Cl1A O6A 1.410(9) .
Cl1A O4A 1.411(9) .
Cl1A O3A 1.412(8) .
Cl1A O5A 1.412(9) .

loop_
_geom_torsion_atom_site_label_1
_geom_torsion_atom_site_label_2
_geom_torsion_atom_site_label_3
_geom_torsion_atom_site_label_4
_geom_torsion
_geom_torsion_site_symmetry_1
_geom_torsion_site_symmetry_4
N1 Cu1 O1 Cu2 -11.55(17) . .
N1 Cu1 O1 Cu2 168.45(17) 5_656 .
O5 Cu1 O1 Cu2 79.1(2) . .
N8 Cu2 O1 Cu1 171.84(19) 8_566 .
N2 Cu2 O1 Cu1 11.60(18) . .
O2 Cu2 O1 Cu1 -81.38(19) . .
O11 Cu2 O1 Cu1 92.89(18) . .
O1 Cu2 O11 O6A -6.6(6) . 5_656
N5 Cu2 O11 O6A 170.7(6) 4_655 5_656
N8 Cu2 O11 O6A -92.3(6) 8_566 5_656
N2 Cu2 O11 O6A 78.0(6) . 5_656
O1 Cu1 N1 C1 21.5(3) 5_656 .
O1 Cu1 N1 C1 -158.5(3) . .
O5 Cu1 N1 C1 114.4(4) . .
O1 Cu1 N1 N2 -174.5(2) 5_656 .
O1 Cu1 N1 N2 5.5(2) . .
O5 Cu1 N1 N2 -81.6(3) . .
C1 N1 N2 C2 -0.3(4) . .
Cu1 N1 N2 C2 -167.8(2) . .
C1 N1 N2 Cu2 168.1(2) . .
Cu1 N1 N2 Cu2 0.6(3) . .
O1 Cu2 N2 C2 158.5(3) . .
N5 Cu2 N2 C2 -20.7(3) 4_655 .
N8 Cu2 N2 C2 88.9(4) 8_566 .
O2 Cu2 N2 C2 -110.7(3) . .
O11 Cu2 N2 C2 61.5(3) . .
O1 Cu2 N2 N1 -6.3(2) . .
N5 Cu2 N2 N1 174.4(2) 4_655 .
N8 Cu2 N2 N1 -76.0(4) 8_566 .
O2 Cu2 N2 N1 84.5(2) . .
O11 Cu2 N2 N1 -103.4(2) . .
C3 N4 N5 C4 -1.7(5) . .
C3 N4 N5 Cu2 -178.5(3) . 4_645
C5 N7 N8 C6 -0.2(4) . .
C5 N7 N8 Cu2 178.9(3) . 8_565
N2 N1 C1 N3 0.4(4) . .
Cu1 N1 C1 N3 165.9(2) . .
C2 N3 C1 N1 -0.4(4) . .
C7 N3 C1 N1 -174.8(3) . .
N1 N2 C2 N3 0.1(4) . .
Cu2 N2 C2 N3 -166.1(2) . .
C1 N3 C2 N2 0.2(4) . .
C7 N3 C2 N2 174.7(3) . .
N5 N4 C3 N6 -0.9(6) . .
C4 N6 C3 N4 3.1(6) . .
C9 N6 C3 N4 -178.8(4) . .
N4 N5 C4 N6 3.7(4) . .
Cu2 N5 C4 N6 179.7(2) 4_645 .
C3 N6 C4 N5 -4.1(4) . .
C9 N6 C4 N5 177.7(3) . .
N8 N7 C5 N9 -0.4(5) . .
C6 N9 C5 N7 0.8(4) . .
C11 N9 C5 N7 -179.7(3) . .
N7 N8 C6 N9 0.8(4) . .
Cu2 N8 C6 N9 -178.1(3) 8_565 .
C5 N9 C6 N8 -1.0(4) . .
C11 N9 C6 N8 179.6(3) . .
C1 N3 C7 C13 76.3(4) . .
C2 N3 C7 C13 -97.0(4) . .
C1 N3 C7 C8 -44.4(4) . .
C2 N3 C7 C8 142.4(3) . .
C1 N3 C7 C12 -164.4(3) . .
C2 N3 C7 C12 22.3(4) . .
N3 C7 C8 C9 179.5(2) . .
C13 C7 C8 C9 58.6(3) . .
C12 C7 C8 C9 -61.2(3) . .
C3 N6 C9 C10 94.2(5) . .
C4 N6 C9 C10 -88.1(4) . .
C3 N6 C9 C14 -145.5(4) . .
C4 N6 C9 C14 32.2(4) . .
C3 N6 C9 C8 -25.9(5) . .
C4 N6 C9 C8 151.8(3) . .
C7 C8 C9 N6 -177.9(2) . .
C7 C8 C9 C10 62.1(3) . .
C7 C8 C9 C14 -58.1(3) . .
N6 C9 C10 C11 177.7(3) . .
C14 C9 C10 C11 57.6(3) . .
C8 C9 C10 C11 -62.4(3) . .
C6 N9 C11 C10 3.8(5) . .
C5 N9 C11 C10 -175.4(3) . .
C6 N9 C11 C12 123.8(4) . .
C5 N9 C11 C12 -55.5(4) . .
C6 N9 C11 C15 -117.6(4) . .
C5 N9 C11 C15 63.2(4) . .
C9 C10 C11 N9 -179.1(3) . .
C9 C10 C11 C12 62.0(3) . .
C9 C10 C11 C15 -57.8(3) . .
N9 C11 C12 C7 178.4(2) . .
C10 C11 C12 C7 -61.6(3) . .
C15 C11 C12 C7 58.9(3) . .
N3 C7 C12 C11 -178.6(2) . .
C13 C7 C12 C11 -58.9(3) . .
C8 C7 C12 C11 61.0(3) . .
C15 N10 C13 C7 -60.1(3) . .
C14 N10 C13 C7 61.1(3) . .
N3 C7 C13 N10 178.2(2) . .
C8 C7 C13 N10 -60.7(3) . .
C12 C7 C13 N10 59.4(3) . .
C15 N10 C14 C9 61.3(3) . .
C13 N10 C14 C9 -60.8(3) . .
N6 C9 C14 N10 179.5(3) . .
C10 C9 C14 N10 -60.4(3) . .
C8 C9 C14 N10 59.9(3) . .
C14 N10 C15 C11 -61.0(3) . .
C13 N10 C15 C11 60.5(3) . .
N9 C11 C15 N10 -178.2(2) . .
C10 C11 C15 N10 60.5(3) . .
C12 C11 C15 N10 -60.0(3) . .
O3 Cl1 O5 Cu1 -153.1(6) . .
O4 Cl1 O5 Cu1 -25.7(9) . .
O6 Cl1 O5 Cu1 91.8(7) . .
O1 Cu1 O5 Cl1 -70.4(8) 5_656 .
O1 Cu1 O5 Cl1 109.6(8) . .
N1 Cu1 O5 Cl1 -162.9(8) . .
N1 Cu1 O5 Cl1 17.1(8) 5_656 .
